data_4300895
loop_
_publ_author_name
'Jennifer N. Smith'
'Justin T. Hoffman'
'Zahida Shirin'
'Carl J. Carrano'

_publ_section_title
;

H-Bonding Interactions and Control of Thiolate Nucleophilicity and

Specificity in Model Complexes of Zinc Metalloproteins

;
_journal_name_full 'Inorganic Chemistry'
_journal_page_first 2012
_journal_page_last 2017
_journal_paper_doi 10.1021/ic048630f
_journal_volume 44
_journal_year 2005
_chemical_formula_sum 'C40 H40 N6 O4 S2 Zn2'
_chemical_formula_weight 863.64
_chemical_name_systematic
; 

 ? 

;
_space_group_IT_number 14
_symmetry_cell_setting monoclinic
_symmetry_space_group_name_Hall '-P 2ybc'
_symmetry_space_group_name_H-M 'P 1 21/c 1'
_atom_sites_solution_hydrogens geom
_atom_sites_solution_primary direct
_atom_sites_solution_secondary difmap
_audit_creation_method SHELXL-97
_cell_angle_alpha 90.00
_cell_angle_beta 95.0900(10)
_cell_angle_gamma 90.00
_cell_formula_units_Z 6
_cell_length_a 34.5132(9)
_cell_length_b 8.4159(2)
_cell_length_c 20.7128(5)
_cell_measurement_reflns_used 9734
_cell_measurement_temperature 273(2)
_cell_measurement_theta_max 22.13
_cell_measurement_theta_min 2.37
_cell_volume 5992.5(3)
_computing_cell_refinement 'Bruker SMART'
_computing_data_collection 'Bruker SMART'
_computing_data_reduction 'Bruker SAINT'
_computing_molecular_graphics 'Bruker SHELXTL'
_computing_publication_material 'Bruker SHELXTL'
_computing_structure_refinement 'SHELXL-97 (Sheldrick, 1997)'
_computing_structure_solution 'SHELXS-97 (Sheldrick, 1990)'
_diffrn_ambient_temperature 273(2)
_diffrn_measured_fraction_theta_full 0.998
_diffrn_measured_fraction_theta_max 0.998
_diffrn_measurement_device_type 'CCD area detector'
_diffrn_measurement_method 'phi and omega scans'
_diffrn_radiation_monochromator graphite
_diffrn_radiation_source 'fine-focus sealed tube'
_diffrn_radiation_type MoK\a
_diffrn_radiation_wavelength 0.71073
_diffrn_reflns_av_R_equivalents 0.0348
_diffrn_reflns_av_sigmaI/netI 0.0293
_diffrn_reflns_limit_h_max 36
_diffrn_reflns_limit_h_min -36
_diffrn_reflns_limit_k_max 8
_diffrn_reflns_limit_k_min -8
_diffrn_reflns_limit_l_max 22
_diffrn_reflns_limit_l_min -22
_diffrn_reflns_number 67632
_diffrn_reflns_theta_full 22.41
_diffrn_reflns_theta_max 22.41
_diffrn_reflns_theta_min 1.78
_exptl_absorpt_coefficient_mu 1.353
_exptl_absorpt_correction_type none
_exptl_crystal_density_diffrn 1.436
_exptl_crystal_density_meas 0
_exptl_crystal_density_method 'not measured'
_exptl_crystal_F_000 2676
_refine_diff_density_max 0.468
_refine_diff_density_min -0.257
_refine_diff_density_rms 0.052
_refine_ls_extinction_method none
_refine_ls_goodness_of_fit_ref 0.995
_refine_ls_hydrogen_treatment mixed
_refine_ls_matrix_type full
_refine_ls_number_parameters 739
_refine_ls_number_reflns 7699
_refine_ls_number_restraints 0
_refine_ls_restrained_S_all 0.995
_refine_ls_R_factor_all 0.0637
_refine_ls_R_factor_gt 0.0387
_refine_ls_shift/su_max 0.001
_refine_ls_shift/su_mean 0.000
_refine_ls_structure_factor_coef Fsqd
_refine_ls_weighting_details 'calc w=1/[\s^2^(Fo^2^)+(0.0643P)^2^+4.2558P] where P=(Fo^2^+2Fc^2^)/3'
_refine_ls_weighting_scheme calc
_refine_ls_wR_factor_gt 0.0982
_refine_ls_wR_factor_ref 0.1136
_reflns_number_gt 5610
_reflns_number_total 7699
_reflns_threshold_expression >2sigma(I)
_cod_data_source_file ic048630fsi20040929_055316.cif
_cod_data_source_block justin4_1
_cod_depositor_comments
;
The following automatic conversions were performed:
'_symmetry_cell_setting' value 'Monoclinic' changed to 'monoclinic'
according to '/home/saulius/struct/CIF-dictionaries/cif_core.dic'
dictionary named 'cif_core.dic' version 2.4.1 from 2010-06-29.

Automatic conversion script
Id: cif_fix_enum 1527 2010-12-29 10:47:43Z saulius 
;
_cod_database_code 4300895

loop_
_symmetry_equiv_pos_as_xyz
'x, y, z'
'-x, y+1/2, -z+1/2'
'-x, -y, -z'
'x, -y-1/2, z-1/2'

loop_
_atom_site_label
_atom_site_type_symbol
_atom_site_fract_x
_atom_site_fract_y
_atom_site_fract_z
_atom_site_U_iso_or_equiv
_atom_site_adp_type
_atom_site_occupancy
_atom_site_symmetry_multiplicity
_atom_site_calc_flag
_atom_site_refinement_flags
_atom_site_disorder_assembly
_atom_site_disorder_group
S1' S 0.11334(3) 0.19876(14) 0.23325(5) 0.0596(3) Uani 1 1 d . . .
Zn1 Zn 0.378366(12) 0.92985(5) 0.13013(2) 0.04720(16) Uani 1 1 d . . .
N1 N 0.42216(8) 0.9243(3) 0.20428(15) 0.0450(8) Uani 1 1 d . . .
N2 N 0.40924(8) 0.9630(3) 0.26285(14) 0.0417(7) Uani 1 1 d . . .
N3 N 0.34477(8) 0.7951(4) 0.18497(15) 0.0455(8) Uani 1 1 d . . .
N4 N 0.34615(8) 0.8481(3) 0.24765(14) 0.0423(7) Uani 1 1 d . . .
N5 N 0.35559(10) 1.2547(4) 0.03021(18) 0.0713(11) Uani 1 1 d . . .
H5A H 0.3451 1.2076 0.0611 0.086 Uiso 1 1 calc R . .
O1 O 0.35652(7) 1.1219(3) 0.16060(11) 0.0453(6) Uani 1 1 d . . .
O2 O 0.34509(10) 1.3965(4) -0.05933(16) 0.0918(11) Uani 1 1 d . . .
C1 C 0.43358(12) 0.9950(6) 0.37957(19) 0.0730(13) Uani 1 1 d . . .
H1A H 0.4067 1.0176 0.3843 0.109 Uiso 1 1 calc R . .
H1B H 0.4492 1.0848 0.3940 0.109 Uiso 1 1 calc R . .
H1C H 0.4415 0.9037 0.4052 0.109 Uiso 1 1 calc R . .
C2 C 0.43865(11) 0.9628(4) 0.31073(19) 0.0480(10) Uani 1 1 d . . .
C3 C 0.47131(11) 0.9246(5) 0.2811(2) 0.0561(11) Uani 1 1 d . . .
H3A H 0.4964 0.9163 0.3011 0.067 Uiso 1 1 calc R . .
C4 C 0.46020(11) 0.9006(4) 0.2162(2) 0.0499(10) Uani 1 1 d . . .
C5 C 0.48384(12) 0.8478(6) 0.1633(2) 0.0739(13) Uani 1 1 d . . .
H5B H 0.4677 0.8435 0.1232 0.111 Uiso 1 1 calc R . .
H5C H 0.4944 0.7442 0.1733 0.111 Uiso 1 1 calc R . .
H5D H 0.5047 0.9216 0.1593 0.111 Uiso 1 1 calc R . .
C6 C 0.32588(12) 0.7645(5) 0.35548(19) 0.0694(13) Uani 1 1 d . . .
H6A H 0.3117 0.6775 0.3720 0.104 Uiso 1 1 calc R . .
H6B H 0.3129 0.8625 0.3636 0.104 Uiso 1 1 calc R . .
H6C H 0.3517 0.7666 0.3767 0.104 Uiso 1 1 calc R . .
C7 C 0.32784(10) 0.7444(5) 0.28491(18) 0.0454(9) Uani 1 1 d . . .
C8 C 0.31362(10) 0.6261(5) 0.2447(2) 0.0532(10) Uani 1 1 d . . .
H8A H 0.2993 0.5386 0.2561 0.064 Uiso 1 1 calc R . .
C9 C 0.32450(10) 0.6606(4) 0.1837(2) 0.0480(10) Uani 1 1 d . . .
C10 C 0.31787(12) 0.5693(5) 0.1222(2) 0.0688(12) Uani 1 1 d . . .
H10A H 0.3292 0.6253 0.0882 0.103 Uiso 1 1 calc R . .
H10B H 0.2904 0.5573 0.1111 0.103 Uiso 1 1 calc R . .
H10C H 0.3297 0.4663 0.1277 0.103 Uiso 1 1 calc R . .
C11 C 0.36770(9) 0.9911(4) 0.26648(17) 0.0391(9) Uani 1 1 d . . .
H11A H 0.3638 1.0124 0.3120 0.047 Uiso 1 1 calc R . .
C12 C 0.35297(10) 1.1414(4) 0.22606(16) 0.0390(9) Uani 1 1 d . . .
C13 C 0.37819(10) 1.2827(4) 0.25301(17) 0.0407(9) Uani 1 1 d . . .
C14 C 0.38184(11) 1.3266(5) 0.31765(19) 0.0542(10) Uani 1 1 d . . .
H14A H 0.3690 1.2683 0.3474 0.065 Uiso 1 1 calc R . .
C15 C 0.40419(12) 1.4555(5) 0.3386(2) 0.0655(12) Uani 1 1 d . . .
H15A H 0.4066 1.4824 0.3823 0.079 Uiso 1 1 calc R . .
C16 C 0.42293(12) 1.5441(5) 0.2955(3) 0.0703(13) Uani 1 1 d . . .
H16A H 0.4374 1.6330 0.3094 0.084 Uiso 1 1 calc R . .
C17 C 0.42012(12) 1.5002(5) 0.2318(3) 0.0689(13) Uani 1 1 d . . .
H17A H 0.4332 1.5587 0.2023 0.083 Uiso 1 1 calc R . .
C18 C 0.39816(11) 1.3701(5) 0.2104(2) 0.0547(11) Uani 1 1 d . . .
H18A H 0.3968 1.3411 0.1670 0.066 Uiso 1 1 calc R . .
C19 C 0.30967(10) 1.1711(4) 0.23712(17) 0.0390(9) Uani 1 1 d . . .
C20 C 0.29620(11) 1.1886(5) 0.29738(18) 0.0567(11) Uani 1 1 d . . .
H20A H 0.3131 1.1718 0.3343 0.068 Uiso 1 1 calc R . .
C21 C 0.25826(12) 1.2303(6) 0.3039(2) 0.0730(14) Uani 1 1 d . . .
H21A H 0.2501 1.2452 0.3451 0.088 Uiso 1 1 calc R . .
C22 C 0.23249(12) 1.2501(6) 0.2511(2) 0.0719(13) Uani 1 1 d . . .
H22A H 0.2069 1.2788 0.2559 0.086 Uiso 1 1 calc R . .
C23 C 0.24470(12) 1.2271(5) 0.1912(2) 0.0663(12) Uani 1 1 d . . .
H23A H 0.2272 1.2375 0.1546 0.080 Uiso 1 1 calc R . .
C24 C 0.28302(11) 1.1884(4) 0.18455(19) 0.0512(10) Uani 1 1 d . . .
H24A H 0.2910 1.1737 0.1432 0.061 Uiso 1 1 calc R . .
C25 C 0.41565(12) 1.1055(5) 0.02899(18) 0.0581(11) Uani 1 1 d . . .
C26 C 0.45624(14) 1.1067(7) 0.0294(2) 0.0803(14) Uani 1 1 d . . .
H26A H 0.4695 1.0109 0.0272 0.096 Uiso 1 1 calc R . .
C27 C 0.47690(16) 1.2459(8) 0.0329(3) 0.0905(16) Uani 1 1 d . . .
H27A H 0.5038 1.2438 0.0323 0.109 Uiso 1 1 calc R . .
C28 C 0.45763(17) 1.3909(8) 0.0375(2) 0.0896(17) Uani 1 1 d . . .
H28A H 0.4716 1.4855 0.0422 0.108 Uiso 1 1 calc R . .
C29 C 0.41781(15) 1.3912(6) 0.0350(2) 0.0734(13) Uani 1 1 d . . .
H29A H 0.4046 1.4875 0.0361 0.088 Uiso 1 1 calc R . .
C30 C 0.39672(13) 1.2496(6) 0.03079(18) 0.0607(11) Uani 1 1 d . . .
C31 C 0.33236(14) 1.3274(5) -0.0150(2) 0.0635(12) Uani 1 1 d . . .
C32 C 0.28893(13) 1.3163(6) -0.0081(2) 0.0776(14) Uani 1 1 d . . .
H32A H 0.2749 1.3717 -0.0433 0.116 Uiso 1 1 calc R . .
H32B H 0.2833 1.3636 0.0323 0.116 Uiso 1 1 calc R . .
H32C H 0.2812 1.2068 -0.0087 0.116 Uiso 1 1 calc R . .
Zn1' Zn 0.121759(12) 0.17911(5) 0.128391(19) 0.04428(15) Uani 1 1 d . . .
N1' N 0.15270(8) 0.3222(4) 0.07200(14) 0.0434(8) Uani 1 1 d . . .
N2' N 0.15250(8) 0.2662(3) 0.01027(13) 0.0400(7) Uani 1 1 d . . .
N3' N 0.07694(8) 0.1759(3) 0.05510(13) 0.0410(7) Uani 1 1 d . . .
N4' N 0.08988(8) 0.1466(3) -0.00389(13) 0.0379(7) Uani 1 1 d . . .
N5' N 0.15174(10) -0.1288(5) 0.24387(18) 0.0726(10) Uani 1 1 d . . .
H5'A H 0.1608 -0.0545 0.2209 0.087 Uiso 1 1 calc R . .
O1' O 0.14611(7) -0.0057(3) 0.09755(11) 0.0460(6) Uani 1 1 d . . .
O2' O 0.16887(11) -0.3414(6) 0.30512(18) 0.1222(15) Uani 1 1 d . . .
C1' C 0.17880(12) 0.5503(5) 0.1349(2) 0.0682(12) Uani 1 1 d . . .
H1'A H 0.1667 0.4965 0.1688 0.102 Uiso 1 1 calc R . .
H1'B H 0.1672 0.6532 0.1279 0.102 Uiso 1 1 calc R . .
H1'C H 0.2061 0.5620 0.1473 0.102 Uiso 1 1 calc R . .
C2' C 0.17313(10) 0.4558(4) 0.07419(19) 0.0477(10) Uani 1 1 d . . .
C3' C 0.18547(11) 0.4861(5) 0.0135(2) 0.0536(10) Uani 1 1 d . . .
H3'A H 0.2004 0.5721 0.0023 0.064 Uiso 1 1 calc R . .
C4' C 0.17171(10) 0.3669(5) -0.02659(18) 0.0461(10) Uani 1 1 d . . .
C5' C 0.17424(13) 0.3445(5) -0.09678(19) 0.0699(13) Uani 1 1 d . . .
H5'B H 0.1891 0.4295 -0.1132 0.105 Uiso 1 1 calc R . .
H5'C H 0.1485 0.3444 -0.1187 0.105 Uiso 1 1 calc R . .
H5'D H 0.1867 0.2449 -0.1041 0.105 Uiso 1 1 calc R . .
C6' C 0.01477(12) 0.2263(6) 0.0992(2) 0.0759(14) Uani 1 1 d . . .
H6'A H 0.0314 0.2320 0.1388 0.114 Uiso 1 1 calc R . .
H6'B H -0.0042 0.1441 0.1025 0.114 Uiso 1 1 calc R . .
H6'C H 0.0018 0.3264 0.0915 0.114 Uiso 1 1 calc R . .
C7' C 0.03854(11) 0.1900(4) 0.04454(18) 0.0457(9) Uani 1 1 d . . .
C8' C 0.02737(11) 0.1697(4) -0.02110(19) 0.0511(10) Uani 1 1 d . . .
H8'A H 0.0021 0.1738 -0.0409 0.061 Uiso 1 1 calc R . .
C9' C 0.06035(11) 0.1428(4) -0.05106(17) 0.0450(9) Uani 1 1 d . . .
C10' C 0.06575(12) 0.1186(6) -0.12057(18) 0.0670(12) Uani 1 1 d . . .
H10D H 0.0928 0.1024 -0.1256 0.100 Uiso 1 1 calc R . .
H10E H 0.0567 0.2107 -0.1448 0.100 Uiso 1 1 calc R . .
H10F H 0.0512 0.0271 -0.1363 0.100 Uiso 1 1 calc R . .
C11' C 0.13141(9) 0.1217(4) -0.00813(16) 0.0389(9) Uani 1 1 d . . .
H11B H 0.1351 0.1011 -0.0537 0.047 Uiso 1 1 calc R . .
C12' C 0.14716(10) -0.0283(4) 0.03191(16) 0.0392(9) Uani 1 1 d . . .
C13' C 0.12063(10) -0.1703(4) 0.00895(18) 0.0439(9) Uani 1 1 d . . .
C14' C 0.11691(11) -0.2280(5) -0.0534(2) 0.0522(10) Uani 1 1 d . . .
H14B H 0.1307 -0.1799 -0.0847 0.063 Uiso 1 1 calc R . .
C15' C 0.09306(13) -0.3561(5) -0.0708(2) 0.0665(12) Uani 1 1 d . . .
H15B H 0.0907 -0.3921 -0.1134 0.080 Uiso 1 1 calc R . .
C16' C 0.07311(13) -0.4291(5) -0.0255(3) 0.0732(14) Uani 1 1 d . . .
H16B H 0.0574 -0.5164 -0.0368 0.088 Uiso 1 1 calc R . .
C17' C 0.07630(13) -0.3731(6) 0.0367(3) 0.0770(14) Uani 1 1 d . . .
H17B H 0.0627 -0.4228 0.0678 0.092 Uiso 1 1 calc R . .
C18' C 0.09953(11) -0.2434(5) 0.0537(2) 0.0589(11) Uani 1 1 d . . .
H18B H 0.1009 -0.2050 0.0959 0.071 Uiso 1 1 calc R . .
C19' C 0.18959(10) -0.0568(4) 0.01644(17) 0.0396(9) Uani 1 1 d . . .
C20' C 0.20145(11) -0.0668(5) -0.04567(18) 0.0518(10) Uani 1 1 d . . .
H20B H 0.1833 -0.0537 -0.0812 0.062 Uiso 1 1 calc R . .
C21' C 0.23953(12) -0.0958(5) -0.0552(2) 0.0685(13) Uani 1 1 d . . .
H21B H 0.2468 -0.1017 -0.0973 0.082 Uiso 1 1 calc R . .
C22' C 0.26691(13) -0.1163(6) -0.0047(2) 0.0758(14) Uani 1 1 d . . .
H22B H 0.2926 -0.1379 -0.0119 0.091 Uiso 1 1 calc R . .
C23' C 0.25617(12) -0.1048(5) 0.0566(2) 0.0667(12) Uani 1 1 d . . .
H23B H 0.2747 -0.1168 0.0916 0.080 Uiso 1 1 calc R . .
C24' C 0.21776(11) -0.0751(4) 0.06714(19) 0.0534(10) Uani 1 1 d . . .
H24B H 0.2109 -0.0674 0.1094 0.064 Uiso 1 1 calc R . .
C25' C 0.09042(12) 0.0132(6) 0.24144(18) 0.0601(12) Uani 1 1 d . . .
C26' C 0.05075(13) 0.0070(7) 0.2471(2) 0.0824(15) Uani 1 1 d . . .
H26B H 0.0368 0.1016 0.2468 0.099 Uiso 1 1 calc R . .
C27' C 0.03149(15) -0.1323(8) 0.2530(3) 0.100(2) Uani 1 1 d . . .
H27B H 0.0048 -0.1322 0.2566 0.120 Uiso 1 1 calc R . .
C28' C 0.05176(17) -0.2744(8) 0.2536(3) 0.106(2) Uani 1 1 d . . .
H28B H 0.0385 -0.3700 0.2563 0.127 Uiso 1 1 calc R . .
C29' C 0.09154(15) -0.2752(6) 0.2503(2) 0.0831(15) Uani 1 1 d . . .
H29B H 0.1052 -0.3706 0.2515 0.100 Uiso 1 1 calc R . .
C30' C 0.11091(13) -0.1323(6) 0.2451(2) 0.0651(12) Uani 1 1 d . . .
C31' C 0.17804(15) -0.2260(7) 0.2738(2) 0.0743(14) Uani 1 1 d . . .
C32' C 0.21968(13) -0.1908(6) 0.2651(2) 0.0861(15) Uani 1 1 d . . .
H32D H 0.2360 -0.2674 0.2887 0.129 Uiso 1 1 calc R . .
H32E H 0.2260 -0.0862 0.2812 0.129 Uiso 1 1 calc R . .
H32F H 0.2238 -0.1963 0.2200 0.129 Uiso 1 1 calc R . .
S1 S 0.39054(3) 0.91831(14) 0.02664(5) 0.0633(3) Uani 1 1 d . . .

loop_
_atom_site_aniso_label
_atom_site_aniso_U_11
_atom_site_aniso_U_22
_atom_site_aniso_U_33
_atom_site_aniso_U_23
_atom_site_aniso_U_13
_atom_site_aniso_U_12
S1' 0.0666(7) 0.0748(8) 0.0383(6) -0.0080(5) 0.0097(5) 0.0069(6)
Zn1 0.0497(3) 0.0480(3) 0.0446(3) -0.0025(2) 0.0083(2) -0.0024(2)
N1 0.0358(19) 0.049(2) 0.051(2) -0.0025(15) 0.0086(15) 0.0004(14)
N2 0.0350(18) 0.0437(19) 0.046(2) 0.0005(14) 0.0015(16) -0.0005(14)
N3 0.0456(19) 0.042(2) 0.048(2) 0.0019(15) -0.0012(15) -0.0039(15)
N4 0.0416(18) 0.0427(19) 0.042(2) 0.0048(15) 0.0012(15) -0.0030(15)
N5 0.060(2) 0.081(3) 0.076(3) 0.027(2) 0.022(2) 0.007(2)
O1 0.0535(16) 0.0461(15) 0.0371(15) 0.0027(11) 0.0091(12) 0.0040(12)
O2 0.092(2) 0.122(3) 0.060(2) 0.026(2) -0.0016(18) -0.018(2)
C1 0.061(3) 0.101(4) 0.054(3) -0.009(3) -0.012(2) 0.017(3)
C2 0.044(2) 0.048(2) 0.051(3) 0.0003(19) -0.004(2) -0.0015(18)
C3 0.036(2) 0.058(3) 0.072(3) -0.002(2) -0.005(2) -0.0036(19)
C4 0.042(3) 0.048(2) 0.061(3) 0.002(2) 0.012(2) -0.0035(19)
C5 0.055(3) 0.088(4) 0.081(3) 0.000(3) 0.019(2) 0.007(2)
C6 0.077(3) 0.074(3) 0.060(3) 0.015(2) 0.022(2) -0.013(2)
C7 0.037(2) 0.046(2) 0.055(3) 0.011(2) 0.0097(19) 0.0024(18)
C8 0.041(2) 0.042(2) 0.078(3) 0.007(2) 0.010(2) -0.0078(19)
C9 0.038(2) 0.037(2) 0.067(3) 0.001(2) -0.006(2) -0.0026(18)
C10 0.074(3) 0.049(3) 0.081(3) -0.009(2) -0.006(2) -0.009(2)
C11 0.036(2) 0.042(2) 0.040(2) 0.0036(17) 0.0036(17) -0.0024(17)
C12 0.040(2) 0.040(2) 0.036(2) 0.0032(16) 0.0033(17) 0.0002(17)
C13 0.037(2) 0.035(2) 0.050(2) 0.0051(18) 0.0060(18) 0.0037(17)
C14 0.064(3) 0.050(3) 0.050(3) -0.002(2) 0.008(2) -0.004(2)
C15 0.070(3) 0.056(3) 0.068(3) -0.015(2) -0.010(2) -0.002(2)
C16 0.059(3) 0.048(3) 0.101(4) -0.009(3) -0.010(3) -0.005(2)
C17 0.052(3) 0.049(3) 0.107(4) 0.016(3) 0.015(3) -0.007(2)
C18 0.050(2) 0.052(3) 0.062(3) 0.005(2) 0.010(2) 0.000(2)
C19 0.037(2) 0.036(2) 0.043(2) 0.0050(16) 0.0010(18) -0.0019(16)
C20 0.043(2) 0.085(3) 0.043(3) 0.007(2) 0.0036(19) 0.003(2)
C21 0.044(3) 0.122(4) 0.055(3) 0.002(3) 0.013(2) 0.007(3)
C22 0.042(3) 0.095(4) 0.079(4) 0.002(3) 0.005(3) 0.008(2)
C23 0.051(3) 0.078(3) 0.066(3) 0.005(2) -0.012(2) 0.006(2)
C24 0.053(3) 0.054(3) 0.047(2) 0.0006(19) 0.001(2) -0.001(2)
C25 0.060(3) 0.073(3) 0.042(2) 0.002(2) 0.014(2) -0.004(2)
C26 0.064(3) 0.100(4) 0.078(4) 0.010(3) 0.011(3) 0.005(3)
C27 0.071(4) 0.104(5) 0.097(4) 0.021(3) 0.011(3) -0.019(4)
C28 0.086(4) 0.111(5) 0.071(3) 0.022(3) 0.000(3) -0.038(4)
C29 0.089(4) 0.071(3) 0.061(3) 0.014(2) 0.014(3) -0.007(3)
C30 0.069(3) 0.070(3) 0.044(3) 0.009(2) 0.014(2) 0.000(3)
C31 0.089(4) 0.062(3) 0.038(3) -0.003(2) 0.001(3) 0.003(3)
C32 0.081(4) 0.087(4) 0.064(3) 0.003(3) 0.001(3) 0.000(3)
Zn1' 0.0478(3) 0.0507(3) 0.0348(3) -0.00082(19) 0.0063(2) 0.0052(2)
N1' 0.0448(18) 0.047(2) 0.0382(19) 0.0005(14) 0.0007(14) 0.0022(16)
N2' 0.0407(18) 0.0448(19) 0.0347(18) 0.0000(15) 0.0039(14) 0.0020(15)
N3' 0.0368(19) 0.0484(19) 0.0384(19) -0.0004(14) 0.0073(14) 0.0020(14)
N4' 0.0347(18) 0.0441(19) 0.0348(18) 0.0018(13) 0.0016(15) 0.0033(13)
N5' 0.059(2) 0.072(3) 0.089(3) 0.012(2) 0.017(2) 0.012(2)
O1' 0.0566(16) 0.0481(16) 0.0336(15) 0.0042(11) 0.0058(12) 0.0149(12)
O2' 0.091(3) 0.183(4) 0.090(3) 0.062(3) -0.006(2) 0.007(3)
C1' 0.079(3) 0.054(3) 0.067(3) -0.007(2) -0.017(2) -0.007(2)
C2' 0.041(2) 0.040(2) 0.059(3) 0.004(2) -0.007(2) 0.0023(19)
C3' 0.043(2) 0.048(3) 0.070(3) 0.012(2) 0.007(2) -0.0050(19)
C4' 0.042(2) 0.049(3) 0.049(3) 0.011(2) 0.0134(19) 0.0047(19)
C5' 0.079(3) 0.074(3) 0.060(3) 0.014(2) 0.030(2) -0.006(2)
C6' 0.052(3) 0.106(4) 0.071(3) 0.011(3) 0.017(2) 0.015(3)
C7' 0.039(2) 0.050(2) 0.049(3) 0.0072(18) 0.0082(19) -0.0006(18)
C8' 0.034(2) 0.058(3) 0.060(3) 0.008(2) -0.005(2) -0.0063(19)
C9' 0.051(3) 0.042(2) 0.041(2) 0.0040(17) -0.003(2) -0.0060(18)
C10' 0.071(3) 0.085(3) 0.044(3) -0.001(2) -0.007(2) 0.002(2)
C11' 0.040(2) 0.041(2) 0.036(2) 0.0023(17) 0.0069(17) 0.0014(17)
C12' 0.044(2) 0.040(2) 0.034(2) 0.0002(16) 0.0030(17) 0.0063(17)
C13' 0.040(2) 0.037(2) 0.054(3) 0.0078(19) 0.0025(19) 0.0081(17)
C14' 0.053(3) 0.046(3) 0.057(3) -0.003(2) 0.000(2) 0.001(2)
C15' 0.070(3) 0.051(3) 0.075(3) -0.009(2) -0.013(3) 0.004(2)
C16' 0.060(3) 0.044(3) 0.111(4) 0.008(3) -0.013(3) -0.005(2)
C17' 0.064(3) 0.068(3) 0.099(4) 0.029(3) 0.010(3) -0.004(3)
C18' 0.056(3) 0.052(3) 0.069(3) 0.009(2) 0.007(2) -0.002(2)
C19' 0.042(2) 0.037(2) 0.039(2) -0.0024(16) 0.0023(19) 0.0038(16)
C20' 0.047(3) 0.066(3) 0.042(2) -0.0079(19) 0.0034(19) 0.009(2)
C21' 0.057(3) 0.095(4) 0.055(3) -0.014(2) 0.015(2) 0.013(2)
C22' 0.045(3) 0.100(4) 0.082(4) -0.019(3) 0.008(3) 0.014(2)
C23' 0.046(3) 0.081(3) 0.070(3) -0.011(2) -0.012(2) 0.013(2)
C24' 0.058(3) 0.054(3) 0.047(3) -0.0063(19) -0.002(2) 0.008(2)
C25' 0.047(3) 0.096(4) 0.037(2) 0.014(2) 0.0069(19) 0.011(2)
C26' 0.058(3) 0.112(4) 0.079(4) 0.041(3) 0.015(3) 0.012(3)
C27' 0.054(3) 0.142(6) 0.103(4) 0.063(4) 0.001(3) -0.005(4)
C28' 0.078(4) 0.123(5) 0.116(5) 0.060(4) 0.000(3) -0.030(4)
C29' 0.076(4) 0.085(4) 0.088(4) 0.026(3) 0.010(3) -0.011(3)
C30' 0.056(3) 0.087(4) 0.053(3) 0.007(2) 0.013(2) 0.000(3)
C31' 0.082(4) 0.096(4) 0.044(3) 0.001(3) 0.002(3) 0.011(3)
C32' 0.061(3) 0.102(4) 0.095(4) 0.002(3) 0.004(3) 0.019(3)
S1 0.0734(8) 0.0704(8) 0.0477(7) -0.0108(5) 0.0142(6) -0.0023(6)

loop_
_atom_type_symbol
_atom_type_description
_atom_type_scat_dispersion_real
_atom_type_scat_dispersion_imag
_atom_type_scat_source
C C 0.0033 0.0016 'International Tables Vol C Tables 4.2.6.8 and 6.1.1.4'
H H 0.0000 0.0000 'International Tables Vol C Tables 4.2.6.8 and 6.1.1.4'
N N 0.0061 0.0033 'International Tables Vol C Tables 4.2.6.8 and 6.1.1.4'
O O 0.0106 0.0060 'International Tables Vol C Tables 4.2.6.8 and 6.1.1.4'
S S 0.1246 0.1234 'International Tables Vol C Tables 4.2.6.8 and 6.1.1.4'
Zn Zn 0.2839 1.4301 'International Tables Vol C Tables 4.2.6.8 and 6.1.1.4'

loop_
_geom_angle_atom_site_label_1
_geom_angle_atom_site_label_2
_geom_angle_atom_site_label_3
_geom_angle
_geom_angle_site_symmetry_1
_geom_angle_site_symmetry_3
_geom_angle_publ_flag
C25' S1' Zn1' 97.27(13) . . ?
O1 Zn1 N3 91.49(11) . . ?
O1 Zn1 N1 93.33(11) . . ?
N3 Zn1 N1 89.30(12) . . ?
O1 Zn1 S1 117.95(8) . . ?
N3 Zn1 S1 132.73(9) . . ?
N1 Zn1 S1 121.98(9) . . ?
C4 N1 N2 105.4(3) . . ?
C4 N1 Zn1 142.2(3) . . ?
N2 N1 Zn1 112.4(2) . . ?
C2 N2 N1 111.5(3) . . ?
C2 N2 C11 129.6(3) . . ?
N1 N2 C11 118.9(3) . . ?
C9 N3 N4 105.7(3) . . ?
C9 N3 Zn1 141.9(3) . . ?
N4 N3 Zn1 111.9(2) . . ?
C7 N4 N3 110.5(3) . . ?
C7 N4 C11 129.4(3) . . ?
N3 N4 C11 120.0(3) . . ?
C31 N5 C30 124.1(4) . . ?
C12 O1 Zn1 119.7(2) . . ?
N2 C2 C3 105.4(3) . . ?
N2 C2 C1 124.1(3) . . ?
C3 C2 C1 130.5(4) . . ?
C2 C3 C4 107.6(3) . . ?
N1 C4 C3 110.1(3) . . ?
N1 C4 C5 120.2(4) . . ?
C3 C4 C5 129.6(4) . . ?
N4 C7 C8 106.4(3) . . ?
N4 C7 C6 123.6(4) . . ?
C8 C7 C6 130.0(4) . . ?
C7 C8 C9 107.1(3) . . ?
N3 C9 C8 110.2(3) . . ?
N3 C9 C10 119.8(4) . . ?
C8 C9 C10 129.9(4) . . ?
N4 C11 N2 109.5(3) . . ?
N4 C11 C12 112.9(3) . . ?
N2 C11 C12 112.0(3) . . ?
O1 C12 C13 110.4(3) . . ?
O1 C12 C19 109.5(3) . . ?
C13 C12 C19 109.9(3) . . ?
O1 C12 C11 111.9(3) . . ?
C13 C12 C11 106.3(3) . . ?
C19 C12 C11 108.7(3) . . ?
C18 C13 C14 117.9(4) . . ?
C18 C13 C12 118.4(3) . . ?
C14 C13 C12 123.6(3) . . ?
C15 C14 C13 121.0(4) . . ?
C16 C15 C14 120.5(4) . . ?
C17 C16 C15 119.1(4) . . ?
C16 C17 C18 120.9(4) . . ?
C13 C18 C17 120.6(4) . . ?
C24 C19 C20 116.9(3) . . ?
C24 C19 C12 119.2(3) . . ?
C20 C19 C12 123.9(3) . . ?
C21 C20 C19 121.2(4) . . ?
C22 C21 C20 120.9(4) . . ?
C21 C22 C23 119.0(4) . . ?
C22 C23 C24 120.1(4) . . ?
C19 C24 C23 121.9(4) . . ?
C30 C25 C26 118.0(4) . . ?
C30 C25 S1 122.9(3) . . ?
C26 C25 S1 119.1(4) . . ?
C27 C26 C25 121.5(5) . . ?
C26 C27 C28 120.1(5) . . ?
C29 C28 C27 118.7(5) . . ?
C28 C29 C30 121.1(5) . . ?
C25 C30 C29 120.5(4) . . ?
C25 C30 N5 120.1(4) . . ?
C29 C30 N5 119.4(4) . . ?
O2 C31 N5 121.5(5) . . ?
O2 C31 C32 122.1(4) . . ?
N5 C31 C32 116.3(4) . . ?
O1' Zn1' N1' 91.20(11) . . ?
O1' Zn1' N3' 93.83(10) . . ?
N1' Zn1' N3' 89.02(11) . . ?
O1' Zn1' S1' 119.22(7) . . ?
N1' Zn1' S1' 129.41(9) . . ?
N3' Zn1' S1' 124.32(8) . . ?
C2' N1' N2' 106.5(3) . . ?
C2' N1' Zn1' 141.6(3) . . ?
N2' N1' Zn1' 111.9(2) . . ?
C4' N2' N1' 110.5(3) . . ?
C4' N2' C11' 129.5(3) . . ?
N1' N2' C11' 119.8(3) . . ?
C7' N3' N4' 105.7(3) . . ?
C7' N3' Zn1' 142.1(2) . . ?
N4' N3' Zn1' 112.2(2) . . ?
C9' N4' N3' 111.6(3) . . ?
C9' N4' C11' 129.5(3) . . ?
N3' N4' C11' 118.9(3) . . ?
C31' N5' C30' 128.2(4) . . ?
C12' O1' Zn1' 119.70(19) . . ?
N1' C2' C3' 109.3(3) . . ?
N1' C2' C1' 120.8(4) . . ?
C3' C2' C1' 129.8(4) . . ?
C4' C3' C2' 107.4(3) . . ?
N2' C4' C3' 106.2(3) . . ?
N2' C4' C5' 123.4(4) . . ?
C3' C4' C5' 130.4(4) . . ?
N3' C7' C8' 109.6(3) . . ?
N3' C7' C6' 120.1(4) . . ?
C8' C7' C6' 130.2(4) . . ?
C9' C8' C7' 107.2(3) . . ?
N4' C9' C8' 105.9(3) . . ?
N4' C9' C10' 123.7(3) . . ?
C8' C9' C10' 130.3(4) . . ?
N2' C11' N4' 109.7(3) . . ?
N2' C11' C12' 113.0(3) . . ?
N4' C11' C12' 112.1(3) . . ?
O1' C12' C19' 109.6(3) . . ?
O1' C12' C13' 110.0(3) . . ?
C19' C12' C13' 111.2(3) . . ?
O1' C12' C11' 111.7(3) . . ?
C19' C12' C11' 107.6(3) . . ?
C13' C12' C11' 106.7(3) . . ?
C14' C13' C18' 117.7(4) . . ?
C14' C13' C12' 124.2(3) . . ?
C18' C13' C12' 118.1(4) . . ?
C13' C14' C15' 121.5(4) . . ?
C16' C15' C14' 119.9(4) . . ?
C15' C16' C17' 119.4(4) . . ?
C16' C17' C18' 120.6(4) . . ?
C13' C18' C17' 120.8(4) . . ?
C24' C19' C20' 117.0(3) . . ?
C24' C19' C12' 118.6(3) . . ?
C20' C19' C12' 124.4(3) . . ?
C21' C20' C19' 120.7(4) . . ?
C22' C21' C20' 121.6(4) . . ?
C23' C22' C21' 118.9(4) . . ?
C22' C23' C24' 120.4(4) . . ?
C19' C24' C23' 121.4(4) . . ?
C26' C25' C30' 117.2(4) . . ?
C26' C25' S1' 119.7(4) . . ?
C30' C25' S1' 123.0(3) . . ?
C27' C26' C25' 122.4(5) . . ?
C26' C27' C28' 119.7(5) . . ?
C29' C28' C27' 120.5(5) . . ?
C28' C29' C30' 119.3(5) . . ?
C29' C30' N5' 120.6(4) . . ?
C29' C30' C25' 120.9(4) . . ?
N5' C30' C25' 118.5(4) . . ?
O2' C31' N5' 122.4(5) . . ?
O2' C31' C32' 121.1(5) . . ?
N5' C31' C32' 116.4(5) . . ?
C25 S1 Zn1 93.87(13) . . ?

loop_
_geom_bond_atom_site_label_1
_geom_bond_atom_site_label_2
_geom_bond_distance
_geom_bond_site_symmetry_2
_geom_bond_publ_flag
S1' C25' 1.766(5) . ?
S1' Zn1' 2.2228(10) . ?
Zn1 O1 1.914(2) . ?
Zn1 N3 2.038(3) . ?
Zn1 N1 2.058(3) . ?
Zn1 S1 2.2227(11) . ?
N1 C4 1.329(4) . ?
N1 N2 1.368(4) . ?
N2 C2 1.355(4) . ?
N2 C11 1.462(4) . ?
N3 C9 1.330(4) . ?
N3 N4 1.370(4) . ?
N4 C7 1.358(4) . ?
N4 C11 1.450(4) . ?
N5 C31 1.328(5) . ?
N5 C30 1.419(5) . ?
O1 C12 1.382(4) . ?
O2 C31 1.202(5) . ?
C1 C2 1.477(5) . ?
C2 C3 1.369(5) . ?
C3 C4 1.379(5) . ?
C4 C5 1.491(5) . ?
C6 C7 1.479(5) . ?
C7 C8 1.362(5) . ?
C8 C9 1.380(5) . ?
C9 C10 1.487(5) . ?
C11 C12 1.576(5) . ?
C12 C13 1.548(5) . ?
C12 C19 1.552(5) . ?
C13 C18 1.379(5) . ?
C13 C14 1.384(5) . ?
C14 C15 1.378(5) . ?
C15 C16 1.369(6) . ?
C16 C17 1.366(6) . ?
C17 C18 1.382(6) . ?
C19 C24 1.369(5) . ?
C19 C20 1.378(5) . ?
C20 C21 1.374(5) . ?
C21 C22 1.357(6) . ?
C22 C23 1.360(6) . ?
C23 C24 1.381(5) . ?
C25 C30 1.380(6) . ?
C25 C26 1.400(6) . ?
C25 S1 1.797(4) . ?
C26 C27 1.370(7) . ?
C27 C28 1.397(7) . ?
C28 C29 1.371(6) . ?
C29 C30 1.395(6) . ?
C31 C32 1.521(6) . ?
Zn1' O1' 1.905(2) . ?
Zn1' N1' 2.044(3) . ?
Zn1' N3' 2.069(3) . ?
N1' C2' 1.326(4) . ?
N1' N2' 1.362(4) . ?
N2' C4' 1.353(4) . ?
N2' C11' 1.450(4) . ?
N3' C7' 1.329(4) . ?
N3' N4' 1.360(4) . ?
N4' C9' 1.348(4) . ?
N4' C11' 1.459(4) . ?
N5' C31' 1.334(6) . ?
N5' C30' 1.412(5) . ?
O1' C12' 1.376(4) . ?
O2' C31' 1.225(6) . ?
C1' C2' 1.486(5) . ?
C2' C3' 1.385(5) . ?
C3' C4' 1.361(5) . ?
C4' C5' 1.476(5) . ?
C6' C7' 1.487(5) . ?
C7' C8' 1.390(5) . ?
C8' C9' 1.363(5) . ?
C9' C10' 1.482(5) . ?
C11' C12' 1.581(5) . ?
C12' C19' 1.545(5) . ?
C12' C13' 1.554(5) . ?
C13' C14' 1.376(5) . ?
C13' C18' 1.374(5) . ?
C14' C15' 1.384(5) . ?
C15' C16' 1.358(6) . ?
C16' C17' 1.368(6) . ?
C17' C18' 1.382(6) . ?
C19' C24' 1.375(5) . ?
C19' C20' 1.387(5) . ?
C20' C21' 1.368(5) . ?
C21' C22' 1.357(6) . ?
C22' C23' 1.355(6) . ?
C23' C24' 1.385(5) . ?
C25' C26' 1.385(5) . ?
C25' C30' 1.412(6) . ?
C26' C27' 1.359(7) . ?
C27' C28' 1.385(8) . ?
C28' C29' 1.381(7) . ?
C29' C30' 1.384(6) . ?
C31' C32' 1.493(6) . ?
